data_7055720
loop_
_publ_author_name
'Vaz, Patricia A. A. M.'
'Rocha, Jo\~ao'
'Silva, Artur M. S.'
'Guieu, Samuel'

_publ_section_title
;
 Aggregation-induced emission enhancement in halochalcones
;
_journal_issue 10
_journal_name_full 'New J. Chem.'
_journal_page_first 8198
_journal_paper_doi 10.1039/C6NJ01387B
_journal_volume 40
_journal_year 2016
_chemical_formula_moiety 'C18 H17 Br Cl N O2'
_chemical_formula_sum 'C18 H17 Br Cl N O2'
_chemical_formula_weight 394.69
_chemical_melting_point 399.0(10)
_chemical_name_common (E)-3-(3-bromo-4-(dimethylamino)phenyl)-1-(3-chloro-4-methoxyphenyl)prop-2-en-1-one
_chemical_name_systematic
;
 (E)-3-(3-bromo-4-(dimethylamino)phenyl)-1-(3-chloro-4-methoxyphenyl)prop-2-en-1-one
;
_space_group_IT_number 14
_symmetry_cell_setting monoclinic
_symmetry_space_group_name_Hall '-P 2yn'
_symmetry_space_group_name_H-M 'P 1 21/n 1'
_atom_sites_solution_hydrogens geom
_atom_sites_solution_primary direct
_atom_sites_solution_secondary difmap
_audit_creation_method SHELXL-97
_audit_update_record
;
2015-03-31 deposited with the CCDC.
2016-08-10 downloaded from the CCDC.
;
_cell_angle_alpha 90.00
_cell_angle_beta 99.194(2)
_cell_angle_gamma 90.00
_cell_formula_units_Z 8
_cell_length_a 14.4151(8)
_cell_length_b 7.5086(4)
_cell_length_c 31.8698(18)
_cell_measurement_temperature 150(2)
_cell_volume 3405.2(3)
_computing_cell_refinement 'Bruker SMART'
_computing_data_collection 'Bruker SMART'
_computing_data_reduction 'Bruker SAINT'
_computing_molecular_graphics 'PLATON (Spek, 2009)'
_computing_publication_material 'SHELXL-97 (Sheldrick, 2008)'
_computing_structure_refinement 'SHELXL-97 (Sheldrick, 2008)'
_computing_structure_solution 'SHELXS-97 (Sheldrick, 2008)'
_diffrn_ambient_temperature 150(2)
_diffrn_measured_fraction_theta_full 0.993
_diffrn_measured_fraction_theta_max 0.993
_diffrn_measurement_device_type ccd
_diffrn_measurement_method 'omega and phi scans'
_diffrn_radiation_monochromator graphite
_diffrn_radiation_source 'fine-focus sealed tube'
_diffrn_radiation_type MoK\a
_diffrn_radiation_wavelength 0.71073
_diffrn_reflns_av_R_equivalents 0.0468
_diffrn_reflns_av_sigmaI/netI 0.0306
_diffrn_reflns_limit_h_max 19
_diffrn_reflns_limit_h_min -19
_diffrn_reflns_limit_k_max 9
_diffrn_reflns_limit_k_min -10
_diffrn_reflns_limit_l_max 42
_diffrn_reflns_limit_l_min -42
_diffrn_reflns_number 74679
_diffrn_reflns_theta_full 28.33
_diffrn_reflns_theta_max 28.33
_diffrn_reflns_theta_min 2.59
_diffrn_standards_interval_count 0.5
_diffrn_standards_interval_time 20
_exptl_absorpt_coefficient_mu 2.580
_exptl_absorpt_correction_T_max 0.9038
_exptl_absorpt_correction_T_min 0.3067
_exptl_absorpt_correction_type multi-scan
_exptl_absorpt_process_details '(SADABS; Bruker, 2008)'
_exptl_crystal_colour yellow
_exptl_crystal_density_diffrn 1.540
_exptl_crystal_density_method 'not measured'
_exptl_crystal_description needle
_exptl_crystal_F_000 1600
_exptl_crystal_preparation Luminescent
_exptl_crystal_recrystallization_method 'Re-crystallisation from solvent: Dichloromethane'
_exptl_crystal_size_max 0.60
_exptl_crystal_size_mid 0.04
_exptl_crystal_size_min 0.04
_refine_diff_density_max 0.631
_refine_diff_density_min -0.304
_refine_diff_density_rms 0.079
_refine_ls_extinction_method none
_refine_ls_goodness_of_fit_ref 1.041
_refine_ls_hydrogen_treatment constr
_refine_ls_matrix_type full
_refine_ls_number_parameters 421
_refine_ls_number_reflns 8422
_refine_ls_number_restraints 0
_refine_ls_restrained_S_all 1.041
_refine_ls_R_factor_all 0.0545
_refine_ls_R_factor_gt 0.0347
_refine_ls_shift/su_max 0.002
_refine_ls_shift/su_mean 0.000
_refine_ls_structure_factor_coef Fsqd
_refine_ls_weighting_details 'calc w=1/[\s^2^(Fo^2^)+(0.0367P)^2^+1.8695P] where P=(Fo^2^+2Fc^2^)/3'
_refine_ls_weighting_scheme calc
_refine_ls_wR_factor_gt 0.0726
_refine_ls_wR_factor_ref 0.0793
_reflns_number_gt 6536
_reflns_number_total 8422
_reflns_threshold_expression >2\s(I)
_cod_data_source_file c6nj01387b2.cif
_cod_data_source_block pv110
_cod_depositor_comments
;
The following automatic conversions were performed:

'_chemical_melting_point' value '398-400' was changed to '399.0(10)'
- the average value was taken and precision was estimated.

Automatic conversion script
Id: cif_fix_values 4268 2015-11-12 08:31:59Z antanas 

 Adding full bibliography for 7055720--7055721.cif.
;
_cod_original_sg_symbol_Hall -P2yn
_cod_original_sg_symbol_H-M P21/n
_cod_database_code 7055720

loop_
_symmetry_equiv_pos_as_xyz
'x, y, z'
'-x+1/2, y+1/2, -z+1/2'
'-x, -y, -z'
'x-1/2, -y-1/2, z-1/2'

loop_
_atom_site_label
_atom_site_type_symbol
_atom_site_fract_x
_atom_site_fract_y
_atom_site_fract_z
_atom_site_U_iso_or_equiv
_atom_site_adp_type
_atom_site_occupancy
_atom_site_symmetry_multiplicity
_atom_site_calc_flag
_atom_site_refinement_flags
Br02 Br 0.626957(18) 0.48325(3) 0.065906(7) 0.03380(7) Uani 1 1 d .
Br01 Br 0.539401(18) -0.76221(3) -0.307920(7) 0.03455(7) Uani 1 1 d .
Cl01 Cl 0.89550(4) -0.35500(9) 0.064613(16) 0.03488(14) Uani 1 1 d .
Cl02 Cl 0.40156(5) -0.18208(9) -0.304857(17) 0.03901(15) Uani 1 1 d .
O04 O 0.35066(11) -0.4994(2) -0.26435(5) 0.0340(4) Uani 1 1 d .
O01 O 0.65185(10) -0.4233(2) -0.07525(5) 0.0293(3) Uani 1 1 d .
O03 O 0.51491(12) 0.1851(2) -0.16552(5) 0.0345(4) Uani 1 1 d .
C03 C 0.97695(14) -0.2690(3) -0.00378(7) 0.0227(4) Uani 1 1 d .
C02 C 0.89432(15) -0.3248(3) 0.01063(6) 0.0220(4) Uani 1 1 d .
N01 N 0.64411(13) -0.4479(3) -0.34307(5) 0.0266(4) Uani 1 1 d .
C01 C 0.81286(14) -0.3544(3) -0.01718(6) 0.0209(4) Uani 1 1 d .
H01 H 0.7579 -0.3915 -0.0067 0.025 Uiso 1 1 calc R
C11 C 0.59803(14) -0.5575(3) -0.23439(6) 0.0214(4) Uani 1 1 d .
H11 H 0.5658 -0.6466 -0.2212 0.026 Uiso 1 1 calc R
O02 O 1.05357(10) -0.2436(2) 0.02614(5) 0.0295(3) Uani 1 1 d .
C06 C 0.81009(15) -0.3304(3) -0.06087(6) 0.0226(4) Uani 1 1 d .
C29 C 0.60441(15) 0.2739(3) -0.00784(7) 0.0232(4) Uani 1 1 d .
H29 H 0.5856 0.3845 -0.0210 0.028 Uiso 1 1 calc R
C20 C 0.41873(15) -0.2179(3) -0.25037(7) 0.0251(5) Uani 1 1 d .
C30 C 0.63654(14) 0.2682(3) 0.03529(7) 0.0220(4) Uani 1 1 d .
C14 C 0.68569(16) -0.2945(3) -0.27420(7) 0.0291(5) Uani 1 1 d .
H14 H 0.7144 -0.2012 -0.2876 0.035 Uiso 1 1 calc R
C07 C 0.72035(15) -0.3690(3) -0.08979(6) 0.0231(4) Uani 1 1 d .
C28 C 0.59911(14) 0.1188(3) -0.03252(6) 0.0222(4) Uani 1 1 d .
C22 C 0.40148(15) -0.4055(3) -0.19128(7) 0.0266(5) Uani 1 1 d .
H22 H 0.3819 -0.5140 -0.1801 0.032 Uiso 1 1 calc R
C33 C 0.62731(15) -0.0399(3) -0.01182(7) 0.0256(5) Uani 1 1 d .
H33 H 0.6220 -0.1481 -0.0275 0.031 Uiso 1 1 calc R
C12 C 0.59715(14) -0.5623(3) -0.27786(6) 0.0216(4) Uani 1 1 d .
C31 C 0.67000(14) 0.1111(3) 0.05623(6) 0.0220(4) Uani 1 1 d .
C10 C 0.64595(14) -0.4227(3) -0.20984(6) 0.0219(4) Uani 1 1 d .
C26 C 0.54343(15) -0.0013(3) -0.10551(7) 0.0254(4) Uani 1 1 d .
H26 H 0.5494 -0.1208 -0.0957 0.030 Uiso 1 1 calc R
N02 N 0.70545(12) 0.1085(2) 0.09998(5) 0.0261(4) Uani 1 1 d .
C25 C 0.51066(15) 0.0346(3) -0.15103(7) 0.0244(4) Uani 1 1 d .
C13 C 0.64172(14) -0.4333(3) -0.29887(6) 0.0224(4) Uani 1 1 d .
C19 C 0.45905(14) -0.0879(3) -0.22318(6) 0.0239(4) Uani 1 1 d .
H19 H 0.4789 0.0205 -0.2343 0.029 Uiso 1 1 calc R
C23 C 0.44213(15) -0.2738(3) -0.16388(7) 0.0251(4) Uani 1 1 d .
H23 H 0.4502 -0.2935 -0.1341 0.030 Uiso 1 1 calc R
C09 C 0.65330(14) -0.4301(3) -0.16364(6) 0.0227(4) Uani 1 1 d .
H09 H 0.6090 -0.5021 -0.1524 0.027 Uiso 1 1 calc R
C15 C 0.68845(16) -0.2895(3) -0.23060(7) 0.0275(5) Uani 1 1 d .
H15 H 0.7197 -0.1941 -0.2146 0.033 Uiso 1 1 calc R
C32 C 0.66293(15) -0.0430(3) 0.03111(7) 0.0256(5) Uani 1 1 d .
H32 H 0.6833 -0.1532 0.0440 0.031 Uiso 1 1 calc R
C21 C 0.38931(14) -0.3799(3) -0.23484(7) 0.0254(5) Uani 1 1 d .
C05 C 0.89178(16) -0.2748(3) -0.07516(7) 0.0285(5) Uani 1 1 d .
H05 H 0.8912 -0.2575 -0.1047 0.034 Uiso 1 1 calc R
C08 C 0.71712(15) -0.3440(3) -0.13578(6) 0.0246(4) Uani 1 1 d .
H08 H 0.7607 -0.2661 -0.1458 0.029 Uiso 1 1 calc R
C16 C 1.13816(16) -0.1857(3) 0.01211(8) 0.0340(5) Uani 1 1 d .
H16A H 1.1562 -0.2722 -0.0081 0.051 Uiso 1 1 calc R
H16B H 1.1885 -0.1759 0.0366 0.051 Uiso 1 1 calc R
H16C H 1.1276 -0.0692 -0.0017 0.051 Uiso 1 1 calc R
C24 C 0.47116(14) -0.1139(3) -0.17920(6) 0.0218(4) Uani 1 1 d .
C27 C 0.56470(14) 0.1323(3) -0.07804(6) 0.0240(4) Uani 1 1 d .
H27 H 0.5565 0.2492 -0.0894 0.029 Uiso 1 1 calc R
C04 C 0.97393(15) -0.2444(3) -0.04698(7) 0.0285(5) Uani 1 1 d .
H04 H 1.0287 -0.2062 -0.0575 0.034 Uiso 1 1 calc R
C34 C 0.32696(19) -0.6699(3) -0.24893(9) 0.0418(6) Uani 1 1 d .
H34A H 0.3831 -0.7241 -0.2324 0.063 Uiso 1 1 calc R
H34B H 0.3029 -0.7471 -0.2730 0.063 Uiso 1 1 calc R
H34C H 0.2787 -0.6553 -0.2308 0.063 Uiso 1 1 calc R
C36 C 0.71130(18) -0.0652(3) 0.12078(7) 0.0347(5) Uani 1 1 d .
H36A H 0.6515 -0.1283 0.1131 0.052 Uiso 1 1 calc R
H36B H 0.7245 -0.0490 0.1517 0.052 Uiso 1 1 calc R
H36C H 0.7619 -0.1350 0.1116 0.052 Uiso 1 1 calc R
C18 C 0.72566(18) -0.3660(4) -0.35744(8) 0.0417(6) Uani 1 1 d .
H18A H 0.7174 -0.2365 -0.3589 0.062 Uiso 1 1 calc R
H18B H 0.7317 -0.4118 -0.3857 0.062 Uiso 1 1 calc R
H18C H 0.7826 -0.3950 -0.3374 0.062 Uiso 1 1 calc R
C35 C 0.79069(19) 0.2132(4) 0.11375(9) 0.0485(7) Uani 1 1 d .
H35A H 0.8461 0.1417 0.1106 0.073 Uiso 1 1 calc R
H35B H 0.7935 0.2472 0.1436 0.073 Uiso 1 1 calc R
H35C H 0.7895 0.3207 0.0962 0.073 Uiso 1 1 calc R
C17 C 0.55712(18) -0.3883(4) -0.36925(7) 0.0369(6) Uani 1 1 d .
H17A H 0.5036 -0.4493 -0.3602 0.055 Uiso 1 1 calc R
H17B H 0.5591 -0.4163 -0.3991 0.055 Uiso 1 1 calc R
H17C H 0.5503 -0.2594 -0.3660 0.055 Uiso 1 1 calc R

loop_
_atom_site_aniso_label
_atom_site_aniso_U_11
_atom_site_aniso_U_22
_atom_site_aniso_U_33
_atom_site_aniso_U_23
_atom_site_aniso_U_13
_atom_site_aniso_U_12
Br02 0.05329(16) 0.02297(11) 0.02645(12) -0.00156(9) 0.01040(10) -0.00090(10)
Br01 0.04479(15) 0.03681(13) 0.02271(12) -0.00667(9) 0.00744(10) -0.01903(11)
Cl01 0.0305(3) 0.0583(4) 0.0154(2) 0.0013(2) 0.0021(2) -0.0050(3)
Cl02 0.0505(4) 0.0456(3) 0.0194(3) -0.0020(2) 0.0011(2) -0.0098(3)
O04 0.0340(9) 0.0314(9) 0.0347(9) -0.0062(7) -0.0006(7) -0.0069(7)
O01 0.0287(8) 0.0371(9) 0.0217(8) 0.0015(7) 0.0027(6) -0.0066(7)
O03 0.0525(11) 0.0289(8) 0.0205(8) 0.0036(6) 0.0009(7) -0.0090(8)
C03 0.0215(11) 0.0234(10) 0.0224(10) -0.0020(8) 0.0011(8) 0.0031(8)
C02 0.0263(11) 0.0257(10) 0.0141(9) -0.0010(8) 0.0037(8) 0.0033(9)
N01 0.0292(10) 0.0333(10) 0.0173(9) 0.0014(7) 0.0035(7) -0.0038(8)
C01 0.0221(10) 0.0210(10) 0.0198(10) -0.0007(8) 0.0044(8) 0.0019(8)
C11 0.0185(10) 0.0247(10) 0.0208(10) 0.0010(8) 0.0026(8) -0.0011(8)
O02 0.0216(8) 0.0432(9) 0.0228(8) -0.0033(7) 0.0009(6) -0.0027(7)
C06 0.0268(11) 0.0226(10) 0.0178(10) -0.0002(8) 0.0022(8) 0.0022(8)
C29 0.0254(11) 0.0240(10) 0.0208(10) 0.0048(8) 0.0055(8) 0.0018(8)
C20 0.0231(11) 0.0327(12) 0.0190(10) 0.0006(8) 0.0018(8) 0.0024(9)
C30 0.0233(11) 0.0219(10) 0.0214(10) -0.0013(8) 0.0056(8) -0.0017(8)
C14 0.0318(12) 0.0285(11) 0.0261(11) 0.0051(9) 0.0025(9) -0.0088(9)
C07 0.0265(11) 0.0200(10) 0.0217(10) -0.0008(8) 0.0011(8) 0.0007(8)
C28 0.0200(10) 0.0271(11) 0.0197(10) 0.0022(8) 0.0037(8) 0.0005(8)
C22 0.0248(11) 0.0240(10) 0.0316(12) 0.0043(9) 0.0065(9) -0.0008(9)
C33 0.0302(12) 0.0250(11) 0.0213(11) -0.0019(8) 0.0027(9) 0.0029(9)
C12 0.0183(10) 0.0245(10) 0.0212(10) -0.0017(8) 0.0003(8) -0.0017(8)
C31 0.0199(10) 0.0290(11) 0.0180(10) 0.0004(8) 0.0058(8) 0.0001(8)
C10 0.0186(10) 0.0260(10) 0.0204(10) 0.0010(8) 0.0008(8) 0.0036(8)
C26 0.0262(11) 0.0279(11) 0.0221(11) 0.0038(8) 0.0041(9) 0.0016(9)
N02 0.0286(10) 0.0320(10) 0.0171(9) 0.0012(7) 0.0015(7) 0.0031(8)
C25 0.0245(11) 0.0289(11) 0.0200(10) 0.0014(8) 0.0040(8) -0.0012(9)
C13 0.0194(10) 0.0278(11) 0.0190(10) 0.0021(8) -0.0001(8) -0.0002(8)
C19 0.0240(11) 0.0257(11) 0.0219(10) 0.0016(8) 0.0032(8) 0.0010(9)
C23 0.0248(11) 0.0282(11) 0.0224(11) 0.0040(8) 0.0044(9) 0.0019(9)
C09 0.0231(11) 0.0243(10) 0.0203(10) 0.0005(8) 0.0022(8) 0.0027(8)
C15 0.0311(12) 0.0255(11) 0.0236(11) -0.0021(8) -0.0025(9) -0.0060(9)
C32 0.0294(11) 0.0236(10) 0.0239(11) 0.0037(8) 0.0044(9) 0.0077(9)
C21 0.0188(10) 0.0275(11) 0.0292(11) -0.0042(9) 0.0017(9) 0.0015(9)
C05 0.0304(12) 0.0383(13) 0.0171(10) 0.0034(9) 0.0046(9) 0.0000(10)
C08 0.0251(11) 0.0279(11) 0.0201(10) 0.0029(8) 0.0017(8) 0.0006(9)
C16 0.0215(11) 0.0454(14) 0.0350(13) -0.0037(11) 0.0043(10) -0.0023(10)
C24 0.0191(10) 0.0268(11) 0.0197(10) 0.0009(8) 0.0040(8) 0.0033(8)
C27 0.0248(11) 0.0269(11) 0.0205(10) 0.0048(8) 0.0043(8) 0.0018(9)
C04 0.0231(11) 0.0375(12) 0.0257(11) 0.0036(9) 0.0061(9) -0.0003(10)
C34 0.0403(15) 0.0363(14) 0.0472(16) -0.0071(12) 0.0020(12) -0.0139(12)
C36 0.0431(14) 0.0401(13) 0.0206(11) 0.0067(10) 0.0038(10) 0.0149(11)
C18 0.0448(15) 0.0519(16) 0.0311(13) 0.0021(12) 0.0148(11) -0.0133(13)
C35 0.0417(15) 0.068(2) 0.0319(14) 0.0017(13) -0.0070(12) -0.0127(14)
C17 0.0440(14) 0.0445(15) 0.0200(11) 0.0012(10) -0.0022(10) 0.0064(12)

loop_
_atom_type_symbol
_atom_type_description
_atom_type_scat_dispersion_real
_atom_type_scat_dispersion_imag
_atom_type_scat_source
C C 0.0033 0.0016 'International Tables Vol C Tables 4.2.6.8 and 6.1.1.4'
H H 0.0000 0.0000 'International Tables Vol C Tables 4.2.6.8 and 6.1.1.4'
N N 0.0061 0.0033 'International Tables Vol C Tables 4.2.6.8 and 6.1.1.4'
O O 0.0106 0.0060 'International Tables Vol C Tables 4.2.6.8 and 6.1.1.4'
Cl Cl 0.1484 0.1585 'International Tables Vol C Tables 4.2.6.8 and 6.1.1.4'
Br Br -0.2901 2.4595 'International Tables Vol C Tables 4.2.6.8 and 6.1.1.4'

loop_
_geom_angle_atom_site_label_1
_geom_angle_atom_site_label_2
_geom_angle_atom_site_label_3
_geom_angle
C21 O04 C34 116.65(18)
O02 C03 C04 125.14(19)
O02 C03 C02 116.77(18)
C04 C03 C02 118.10(19)
C01 C02 C03 121.29(18)
C01 C02 Cl01 119.48(16)
C03 C02 Cl01 119.24(16)
C13 N01 C17 112.86(17)
C13 N01 C18 115.24(18)
C17 N01 C18 110.60(19)
C02 C01 C06 120.52(19)
C02 C01 H01 119.7
C06 C01 H01 119.7
C12 C11 C10 120.37(19)
C12 C11 H11 119.8
C10 C11 H11 119.8
C03 O02 C16 117.57(17)
C05 C06 C01 118.24(19)
C05 C06 C07 123.45(19)
C01 C06 C07 118.30(19)
C30 C29 C28 120.89(19)
C30 C29 H29 119.6
C28 C29 H29 119.6
C19 C20 C21 121.00(19)
C19 C20 Cl02 120.03(17)
C21 C20 Cl02 118.96(16)
C29 C30 C31 122.38(19)
C29 C30 Br02 116.39(15)
C31 C30 Br02 121.15(15)
C15 C14 C13 121.6(2)
C15 C14 H14 119.2
C13 C14 H14 119.2
O01 C07 C08 121.33(19)
O01 C07 C06 120.16(18)
C08 C07 C06 118.49(18)
C33 C28 C29 117.41(18)
C33 C28 C27 123.93(19)
C29 C28 C27 118.66(18)
C21 C22 C23 120.4(2)
C21 C22 H22 119.8
C23 C22 H22 119.8
C32 C33 C28 121.2(2)
C32 C33 H33 119.4
C28 C33 H33 119.4
C11 C12 C13 122.18(19)
C11 C12 Br01 117.28(15)
C13 C12 Br01 120.40(15)
C32 C31 C30 115.74(18)
C32 C31 N02 122.47(19)
C30 C31 N02 121.76(18)
C11 C10 C15 118.07(19)
C11 C10 C09 119.24(19)
C15 C10 C09 122.64(19)
C27 C26 C25 120.7(2)
C27 C26 H26 119.6
C25 C26 H26 119.6
C31 N02 C36 116.63(18)
C31 N02 C35 116.34(18)
C36 N02 C35 111.02(19)
O03 C25 C26 120.72(19)
O03 C25 C24 120.07(19)
C26 C25 C24 119.21(18)
C12 C13 C14 116.85(19)
C12 C13 N01 120.69(19)
C14 C13 N01 122.43(19)
C20 C19 C24 120.4(2)
C20 C19 H19 119.8
C24 C19 H19 119.8
C22 C23 C24 121.2(2)
C22 C23 H23 119.4
C24 C23 H23 119.4
C08 C09 C10 125.6(2)
C08 C09 H09 117.2
C10 C09 H09 117.2
C14 C15 C10 120.9(2)
C14 C15 H15 119.6
C10 C15 H15 119.6
C33 C32 C31 122.23(19)
C33 C32 H32 118.9
C31 C32 H32 118.9
O04 C21 C22 125.2(2)
O04 C21 C20 116.31(19)
C22 C21 C20 118.48(19)
C04 C05 C06 121.1(2)
C04 C05 H05 119.4
C06 C05 H05 119.4
C09 C08 C07 120.6(2)
C09 C08 H08 119.7
C07 C08 H08 119.7
O02 C16 H16A 109.5
O02 C16 H16B 109.5
H16A C16 H16B 109.5
O02 C16 H16C 109.5
H16A C16 H16C 109.5
H16B C16 H16C 109.5
C23 C24 C19 118.51(19)
C23 C24 C25 123.04(19)
C19 C24 C25 118.39(18)
C26 C27 C28 127.3(2)
C26 C27 H27 116.4
C28 C27 H27 116.4
C03 C04 C05 120.7(2)
C03 C04 H04 119.6
C05 C04 H04 119.6
O04 C34 H34A 109.5
O04 C34 H34B 109.5
H34A C34 H34B 109.5
O04 C34 H34C 109.5
H34A C34 H34C 109.5
H34B C34 H34C 109.5
N02 C36 H36A 109.5
N02 C36 H36B 109.5
H36A C36 H36B 109.5
N02 C36 H36C 109.5
H36A C36 H36C 109.5
H36B C36 H36C 109.5
N01 C18 H18A 109.5
N01 C18 H18B 109.5
H18A C18 H18B 109.5
N01 C18 H18C 109.5
H18A C18 H18C 109.5
H18B C18 H18C 109.5
N02 C35 H35A 109.5
N02 C35 H35B 109.5
H35A C35 H35B 109.5
N02 C35 H35C 109.5
H35A C35 H35C 109.5
H35B C35 H35C 109.5
N01 C17 H17A 109.5
N01 C17 H17B 109.5
H17A C17 H17B 109.5
N01 C17 H17C 109.5
H17A C17 H17C 109.5
H17B C17 H17C 109.5

loop_
_geom_bond_atom_site_label_1
_geom_bond_atom_site_label_2
_geom_bond_distance
Br02 C30 1.903(2)
Br01 C12 1.900(2)
Cl01 C02 1.733(2)
Cl02 C20 1.735(2)
O04 C21 1.354(3)
O04 C34 1.432(3)
O01 C07 1.226(3)
O03 C25 1.226(3)
C03 O02 1.352(3)
C03 C04 1.383(3)
C03 C02 1.407(3)
C02 C01 1.372(3)
N01 C13 1.419(3)
N01 C17 1.461(3)
N01 C18 1.463(3)
C01 C06 1.398(3)
C01 H01 0.9500
C11 C12 1.384(3)
C11 C10 1.393(3)
C11 H11 0.9500
O02 C16 1.432(3)
C06 C05 1.393(3)
C06 C07 1.492(3)
C29 C30 1.379(3)
C29 C28 1.401(3)
C29 H29 0.9500
C20 C19 1.371(3)
C20 C21 1.404(3)
C30 C31 1.403(3)
C14 C15 1.384(3)
C14 C13 1.395(3)
C14 H14 0.9500
C07 C08 1.471(3)
C28 C33 1.391(3)
C28 C27 1.460(3)
C22 C21 1.384(3)
C22 C23 1.386(3)
C22 H22 0.9500
C33 C32 1.382(3)
C33 H33 0.9500
C12 C13 1.391(3)
C31 C32 1.401(3)
C31 N02 1.406(3)
C10 C15 1.394(3)
C10 C09 1.460(3)
C26 C27 1.334(3)
C26 C25 1.477(3)
C26 H26 0.9500
N02 C36 1.459(3)
N02 C35 1.466(3)
C25 C24 1.486(3)
C19 C24 1.398(3)
C19 H19 0.9500
C23 C24 1.386(3)
C23 H23 0.9500
C09 C08 1.338(3)
C09 H09 0.9500
C15 H15 0.9500
C32 H32 0.9500
C05 C04 1.386(3)
C05 H05 0.9500
C08 H08 0.9500
C16 H16A 0.9800
C16 H16B 0.9800
C16 H16C 0.9800
C27 H27 0.9500
C04 H04 0.9500
C34 H34A 0.9800
C34 H34B 0.9800
C34 H34C 0.9800
C36 H36A 0.9800
C36 H36B 0.9800
C36 H36C 0.9800
C18 H18A 0.9800
C18 H18B 0.9800
C18 H18C 0.9800
C35 H35A 0.9800
C35 H35B 0.9800
C35 H35C 0.9800
C17 H17A 0.9800
C17 H17B 0.9800
C17 H17C 0.9800

loop_
_geom_torsion_atom_site_label_1
_geom_torsion_atom_site_label_2
_geom_torsion_atom_site_label_3
_geom_torsion_atom_site_label_4
_geom_torsion
O02 C03 C02 C01 -179.93(18)
C04 C03 C02 C01 0.0(3)
O02 C03 C02 Cl01 0.6(3)
C04 C03 C02 Cl01 -179.44(16)
C03 C02 C01 C06 0.3(3)
Cl01 C02 C01 C06 179.78(16)
C04 C03 O02 C16 0.4(3)
C02 C03 O02 C16 -179.62(19)
C02 C01 C06 C05 -0.4(3)
C02 C01 C06 C07 178.43(19)
C28 C29 C30 C31 3.5(3)
C28 C29 C30 Br02 -173.25(16)
C05 C06 C07 O01 177.5(2)
C01 C06 C07 O01 -1.3(3)
C05 C06 C07 C08 -1.2(3)
C01 C06 C07 C08 -179.96(19)
C30 C29 C28 C33 0.1(3)
C30 C29 C28 C27 -179.92(19)
C29 C28 C33 C32 -2.7(3)
C27 C28 C33 C32 177.30(19)
C10 C11 C12 C13 -1.2(3)
C10 C11 C12 Br01 174.63(15)
C29 C30 C31 C32 -4.1(3)
Br02 C30 C31 C32 172.42(15)
C29 C30 C31 N02 177.86(19)
Br02 C30 C31 N02 -5.6(3)
C12 C11 C10 C15 3.1(3)
C12 C11 C10 C09 -174.24(19)
C32 C31 N02 C36 -16.0(3)
C30 C31 N02 C36 161.9(2)
C32 C31 N02 C35 118.1(2)
C30 C31 N02 C35 -64.0(3)
C27 C26 C25 O03 10.4(3)
C27 C26 C25 C24 -168.90(19)
C11 C12 C13 C14 -1.7(3)
Br01 C12 C13 C14 -177.46(16)
C11 C12 C13 N01 176.28(19)
Br01 C12 C13 N01 0.6(3)
C15 C14 C13 C12 2.8(3)
C15 C14 C13 N01 -175.2(2)
C17 N01 C13 C12 80.5(3)
C18 N01 C13 C12 -151.1(2)
C17 N01 C13 C14 -101.6(2)
C18 N01 C13 C14 26.8(3)
C21 C20 C19 C24 -0.4(3)
Cl02 C20 C19 C24 178.49(16)
C21 C22 C23 C24 0.2(3)
C11 C10 C09 C08 159.7(2)
C15 C10 C09 C08 -17.5(3)
C13 C14 C15 C10 -0.9(4)
C11 C10 C15 C14 -2.1(3)
C09 C10 C15 C14 175.2(2)
C28 C33 C32 C31 1.9(3)
C30 C31 C32 C33 1.4(3)
N02 C31 C32 C33 179.45(19)
C34 O04 C21 C22 -4.7(3)
C34 O04 C21 C20 175.5(2)
C23 C22 C21 O04 179.9(2)
C23 C22 C21 C20 -0.2(3)
C19 C20 C21 O04 -179.80(19)
Cl02 C20 C21 O04 1.3(3)
C19 C20 C21 C22 0.3(3)
Cl02 C20 C21 C22 -178.61(16)
C01 C06 C05 C04 0.2(3)
C07 C06 C05 C04 -178.6(2)
C10 C09 C08 C07 -176.96(19)
O01 C07 C08 C09 -21.5(3)
C06 C07 C08 C09 157.1(2)
C22 C23 C24 C19 -0.3(3)
C22 C23 C24 C25 176.85(19)
C20 C19 C24 C23 0.4(3)
C20 C19 C24 C25 -176.89(19)
O03 C25 C24 C23 -163.1(2)
C26 C25 C24 C23 16.1(3)
O03 C25 C24 C19 14.1(3)
C26 C25 C24 C19 -166.68(18)
C25 C26 C27 C28 -178.99(19)
C33 C28 C27 C26 9.2(3)
C29 C28 C27 C26 -170.8(2)
O02 C03 C04 C05 179.7(2)
C02 C03 C04 C05 -0.3(3)
C06 C05 C04 C03 0.2(3)
